data_7134394
loop_
_publ_author_name
'Kola\<r\'ik, V\'aclav'
'Hrom\'adkov\'a, Aneta'
'Knirsch, Adam'
'Pruckov\'a, Zde\<nka'
'Janovsk\'y, Petr'
'Rouchal, Michal'
'Ward, Jas S.'
'Rissanen, Kari'
'V\'icha, Robert'

_publ_section_title
;
 Metal cations switch geometry of \b-cyclodextrin complexes
;
_journal_issue 39
_journal_name_full 'Chemical Communications'
_journal_page_first 7077
_journal_page_last 7080
_journal_paper_doi 10.1039/D5CC00868A
_journal_volume 61
_journal_year 2025
_chemical_formula_moiety 'C21 H24 N, Cl, H2 O'
_chemical_formula_sum 'C21 H26 Cl N O'
_chemical_formula_weight 343.88
_space_group_crystal_system orthorhombic
_space_group_IT_number 56
_space_group_name_Hall '-P 2ab 2ac'
_space_group_name_H-M_alt 'P c c n'
_atom_sites_solution_hydrogens mixed
_atom_sites_solution_primary dual
_audit_creation_date 2023-10-31
_audit_creation_method
;
Olex2 1.2
(compiled 2018.05.29 svn.r3508 for OlexSys, GUI svn.r5506)
;
_audit_update_record
;
2025-02-06 deposited with the CCDC.	2025-04-10 downloaded from the CCDC.
;
_cell_angle_alpha 90
_cell_angle_beta 90
_cell_angle_gamma 90
_cell_formula_units_Z 8
_cell_length_a 42.2883(16)
_cell_length_b 9.4126(2)
_cell_length_c 9.1436(2)
_cell_measurement_reflns_used 4476
_cell_measurement_temperature 120.00(10)
_cell_measurement_theta_max 70.1130
_cell_measurement_theta_min 2.0930
_cell_volume 3639.54(18)
_computing_cell_refinement 'CrysAlisPro 1.171.42.89a (Rigaku OD, 2023)'
_computing_data_collection 'CrysAlisPro 1.171.42.89a (Rigaku OD, 2023)'
_computing_data_reduction 'CrysAlisPro 1.171.42.89a (Rigaku OD, 2023)'
_computing_molecular_graphics 'Olex2 (Dolomanov et al., 2009)'
_computing_publication_material 'Olex2 (Dolomanov et al., 2009)'
_computing_structure_refinement 'ShelXL (Sheldrick, 2015)'
_computing_structure_solution 'ShelXT (Sheldrick, 2015)'
_diffrn_ambient_environment N~2~
_diffrn_ambient_temperature 120.00(10)
_diffrn_detector 'Hybrid Pixel Array Detector'
_diffrn_detector_area_resol_mean 10.0000
_diffrn_detector_type 'HyPix-Arc 100'
_diffrn_measured_fraction_theta_full 0.997
_diffrn_measured_fraction_theta_max 0.989
_diffrn_measurement_details
;
List of Runs (angles in degrees, time in seconds):

  # Type    Start    End  Width  t~exp~   \w     \q     \k     \f   Frames
#--------------------------------------------------------------------------
  1  \w   -119.00 -27.00   0.50    3.00    --  -51.51 -77.00 150.00  184
  2  \w    -25.00  29.00   0.50    3.00    --   51.89 -19.00-180.00  108
  3  \w    -25.00  52.00   0.50    3.00    --   51.89 -38.00 120.00  154
  4  \w     19.00 104.00   0.50    3.00    --   51.89-125.00 120.00  170
  5  \w    -25.00  29.00   0.50    3.00    --   51.89 -19.00  60.00  108
  6  \w     38.00 130.00   0.50    3.00    --   62.00  76.00-142.76  184
  7  \w   -148.00 -58.00   0.50    3.00    --  -78.00 -69.00 -12.53  180
  8  \w   -112.00 -17.00   0.50   12.00    --  -87.58 125.00-120.00  190
  9  \w   -112.00 -20.00   0.50   12.00    --  -87.58  77.00 120.00  184
 10  \w   -171.00 -79.00   0.50   12.00    --  -95.50 -51.00-130.58  184
 11  \w     35.00 127.00   0.50   12.00    --  102.12 -77.00 150.00  184
 12  \w     88.00 176.00   0.50   12.00    --  102.12  38.00 150.00  176
 13  \w     25.00  52.00   0.50   12.00    --  102.12 -38.00 -30.00   54
 14  \w     63.00 176.00   0.50   12.00    --  102.12  19.00  30.00  226
 15  \w     32.00 111.00   0.50   12.00    --  102.12-125.00-120.00  158
 16  \w     35.00 106.00   0.50   12.00    --  102.12 -99.00 -60.00  142
;
_diffrn_measurement_device 'four-circle diffractometer'
_diffrn_measurement_device_type 'XtaLAB Synergy R, HyPix-Arc 100'
_diffrn_measurement_method '\w scans'
_diffrn_orient_matrix_type 'CrysAlisPro convention (1999,Acta A55,543-557)'
_diffrn_orient_matrix_UB_11 0.0015594000
_diffrn_orient_matrix_UB_12 -0.0870603000
_diffrn_orient_matrix_UB_13 0.1424957000
_diffrn_orient_matrix_UB_21 0.0358531000
_diffrn_orient_matrix_UB_22 0.0278497000
_diffrn_orient_matrix_UB_23 0.0095939000
_diffrn_orient_matrix_UB_31 -0.0063453000
_diffrn_orient_matrix_UB_32 0.1357110000
_diffrn_orient_matrix_UB_33 0.0893604000
_diffrn_radiation_monochromator mirror
_diffrn_radiation_probe x-ray
_diffrn_radiation_type CuK\a
_diffrn_radiation_wavelength 1.54184
_diffrn_reflns_av_R_equivalents 0.1118
_diffrn_reflns_av_unetI/netI 0.0533
_diffrn_reflns_Laue_measured_fraction_full 0.997
_diffrn_reflns_Laue_measured_fraction_max 0.989
_diffrn_reflns_limit_h_max 50
_diffrn_reflns_limit_h_min -52
_diffrn_reflns_limit_k_max 11
_diffrn_reflns_limit_k_min -10
_diffrn_reflns_limit_l_max 11
_diffrn_reflns_limit_l_min -11
_diffrn_reflns_number 33635
_diffrn_reflns_point_group_measured_fraction_full 0.997
_diffrn_reflns_point_group_measured_fraction_max 0.989
_diffrn_reflns_theta_full 67.684
_diffrn_reflns_theta_max 74.485
_diffrn_reflns_theta_min 4.182
_diffrn_source 'Rotating-anode X-ray tube'
_diffrn_source_type 'PhotonJet R (Cu) X-ray Source'
_exptl_absorpt_coefficient_mu 1.895
_exptl_absorpt_correction_T_max 1.000
_exptl_absorpt_correction_T_min 0.912
_exptl_absorpt_correction_type gaussian
_exptl_absorpt_process_details
;
CrysAlisPro 1.171.42.89a (Rigaku Oxford Diffraction, 2023)
Numerical absorption correction based on gaussian integration over
a multifaceted crystal model
Empirical absorption correction using spherical harmonics,
implemented in SCALE3 ABSPACK scaling algorithm.
;
_exptl_crystal_colour colourless
_exptl_crystal_colour_primary colourless
_exptl_crystal_density_diffrn 1.255
_exptl_crystal_description plate
_exptl_crystal_F_000 1472
_exptl_crystal_recrystallization_method 'Re-crystallisation from solvent: methanol/benzene'
_exptl_crystal_size_max 0.075
_exptl_crystal_size_mid 0.016
_exptl_crystal_size_min 0.006
_refine_diff_density_max 0.470
_refine_diff_density_min -0.273
_refine_diff_density_rms 0.057
_refine_ls_extinction_method none
_refine_ls_goodness_of_fit_ref 1.010
_refine_ls_hydrogen_treatment mixed
_refine_ls_matrix_type full
_refine_ls_number_parameters 223
_refine_ls_number_reflns 3688
_refine_ls_number_restraints 0
_refine_ls_restrained_S_all 1.010
_refine_ls_R_factor_all 0.0934
_refine_ls_R_factor_gt 0.0519
_refine_ls_shift/su_max 0.000
_refine_ls_shift/su_mean 0.000
_refine_ls_structure_factor_coef Fsqd
_refine_ls_weighting_details 'w=1/[\s^2^(Fo^2^)+(0.0583P)^2^+2.5377P] where P=(Fo^2^+2Fc^2^)/3'
_refine_ls_weighting_scheme calc
_refine_ls_wR_factor_gt 0.1161
_refine_ls_wR_factor_ref 0.1343
_reflns_Friedel_coverage 0.000
_reflns_number_gt 2431
_reflns_number_total 3688
_reflns_threshold_expression 'I > 2\s(I)'
_cod_data_source_file d5cc00868a2.cif
_cod_data_source_block 2
_cod_depositor_comments 'Adding full bibliography for 7134393--7134395.cif.'
_cod_original_sg_symbol_H-M Pccn
_cod_database_code 7134394
_shelxl_version_number 2014/6
_shelx_space_group_comment
;
The symmetry employed for this shelxl refinement is uniquely defined
by the following loop, which should always be used as a source of
symmetry information in preference to the above space-group names.
They are only intended as comments.
;
_shelx_estimated_absorpt_t_max 0.989
_shelx_estimated_absorpt_t_min 0.871
_diffrn_oxdiff_digest_frames
;
01425afd63b0c0aba4868b9c88a6b7b25705272030d
;
_reflns_odcompleteness_completeness 98.48
_reflns_odcompleteness_iscentric 1
_reflns_odcompleteness_theta 74.33
_olex2_refinement_description
;
1. Fixed Uiso
 At 1.2 times of:
  All C(H) groups, All C(H,H) groups
 At 1.5 times of:
  All O(H,H) groups
2.a Ternary CH refined with riding coordinates:
 C17(H17), C19(H19), C21(H21)
2.b Secondary CH2 refined with riding coordinates:
 C14(H14A,H14B), C15(H15A,H15B), C16(H16A,H16B), C18(H18A,H18B), C20(H20A,
 H20B), C22(H22A,H22B)
2.c Aromatic/amide H refined with riding coordinates:
 C2(H2), C3(H3), C4(H4), C5(H5), C6(H6), C8(H8), C9(H9), C11(H11), C12(H12)
;
_olex2_submission_special_instructions 'No special instructions were received'
_oxdiff_exptl_absorpt_empirical_details
;
Empirical correction (ABSPACK) includes:
- Absorption correction using spherical harmonics
- Frame scaling
;
_oxdiff_exptl_absorpt_empirical_full_max 1.198
_oxdiff_exptl_absorpt_empirical_full_min 0.820

loop_
_space_group_symop_operation_xyz
'x, y, z'
'-x+1/2, -y+1/2, z'
'-x, y+1/2, -z+1/2'
'x+1/2, -y, -z+1/2'
'-x, -y, -z'
'x-1/2, y-1/2, -z'
'x, -y-1/2, z-1/2'
'-x-1/2, y, z-1/2'

loop_
_atom_site_label
_atom_site_type_symbol
_atom_site_fract_x
_atom_site_fract_y
_atom_site_fract_z
_atom_site_U_iso_or_equiv
_atom_site_adp_type
_atom_site_occupancy
_atom_site_site_symmetry_order
_atom_site_calc_flag
_atom_site_refinement_flags_posn
_atom_site_refinement_flags_adp
_atom_site_refinement_flags_occupancy
_atom_site_disorder_assembly
_atom_site_disorder_group
Cl1 Cl 0.45205(2) 0.61740(7) 0.62921(8) 0.0388(2) Uani 1 1 d . . . . .
N1 N 0.43758(5) 0.3028(2) 0.9609(2) 0.0222(5) Uani 1 1 d . . . . .
C2 C 0.46316(6) 0.2234(3) 0.9968(3) 0.0274(6) Uani 1 1 d . . . . .
H2 H 0.4653 0.1299 0.9588 0.033 Uiso 1 1 calc R . . . .
C3 C 0.48596(7) 0.2772(3) 1.0876(3) 0.0315(6) Uani 1 1 d . . . . .
H3 H 0.5037 0.2208 1.1136 0.038 Uiso 1 1 calc R . . . .
C4 C 0.48304(7) 0.4141(3) 1.1412(3) 0.0311(6) Uani 1 1 d . . . . .
H4 H 0.4988 0.4522 1.2042 0.037 Uiso 1 1 calc R . . . .
C5 C 0.45710(7) 0.4949(3) 1.1026(3) 0.0290(6) Uani 1 1 d . . . . .
H5 H 0.4549 0.5892 1.1382 0.035 Uiso 1 1 calc R . . . .
C6 C 0.43454(7) 0.4372(3) 1.0118(3) 0.0257(6) Uani 1 1 d . . . . .
H6 H 0.4166 0.4922 0.9845 0.031 Uiso 1 1 calc R . . . .
C7 C 0.41251(6) 0.2429(3) 0.8708(3) 0.0220(5) Uani 1 1 d . . . . .
C8 C 0.40380(6) 0.1018(3) 0.8908(3) 0.0240(5) Uani 1 1 d . . . . .
H8 H 0.4150 0.0431 0.9574 0.029 Uiso 1 1 calc R . . . .
C9 C 0.37858(6) 0.0482(3) 0.8124(3) 0.0246(6) Uani 1 1 d . . . . .
H9 H 0.3728 -0.0485 0.8253 0.030 Uiso 1 1 calc R . . . .
C10 C 0.36125(6) 0.1323(3) 0.7141(3) 0.0216(5) Uani 1 1 d . . . . .
C11 C 0.37126(6) 0.2724(3) 0.6944(3) 0.0223(5) Uani 1 1 d . . . . .
H11 H 0.3603 0.3314 0.6271 0.027 Uiso 1 1 calc R . . . .
C12 C 0.39696(6) 0.3280(3) 0.7710(3) 0.0229(5) Uani 1 1 d . . . . .
H12 H 0.4037 0.4230 0.7547 0.027 Uiso 1 1 calc R . . . .
C13 C 0.33325(6) 0.0680(2) 0.6319(3) 0.0211(5) Uani 1 1 d . . . . .
C14 C 0.30965(6) -0.0020(3) 0.7390(3) 0.0260(6) Uani 1 1 d . . . . .
H14A H 0.3209 -0.0731 0.7997 0.031 Uiso 1 1 calc R . . . .
H14B H 0.3008 0.0713 0.8050 0.031 Uiso 1 1 calc R . . . .
C15 C 0.34603(6) -0.0480(3) 0.5278(3) 0.0253(6) Uani 1 1 d . . . . .
H15A H 0.3610 -0.0047 0.4575 0.030 Uiso 1 1 calc R . . . .
H15B H 0.3577 -0.1203 0.5852 0.030 Uiso 1 1 calc R . . . .
C16 C 0.31511(6) 0.1780(3) 0.5397(3) 0.0246(6) Uani 1 1 d . . . . .
H16A H 0.3065 0.2530 0.6044 0.030 Uiso 1 1 calc R . . . .
H16B H 0.3297 0.2234 0.4693 0.030 Uiso 1 1 calc R . . . .
C17 C 0.28277(7) -0.0746(3) 0.6551(3) 0.0288(6) Uani 1 1 d . . . . .
H17 H 0.2679 -0.1198 0.7260 0.035 Uiso 1 1 calc R . . . .
C18 C 0.29631(7) -0.1883(3) 0.5533(3) 0.0312(6) Uani 1 1 d . . . . .
H18A H 0.2789 -0.2357 0.4998 0.037 Uiso 1 1 calc R . . . .
H18B H 0.3076 -0.2611 0.6114 0.037 Uiso 1 1 calc R . . . .
C19 C 0.31912(6) -0.1196(3) 0.4443(3) 0.0271(6) Uani 1 1 d . . . . .
H19 H 0.3279 -0.1939 0.3777 0.033 Uiso 1 1 calc R . . . .
C20 C 0.30140(7) -0.0074(3) 0.3540(3) 0.0300(6) Uani 1 1 d . . . . .
H20A H 0.3160 0.0371 0.2830 0.036 Uiso 1 1 calc R . . . .
H20B H 0.2840 -0.0530 0.2987 0.036 Uiso 1 1 calc R . . . .
C21 C 0.28789(6) 0.1063(3) 0.4562(3) 0.0282(6) Uani 1 1 d . . . . .
H21 H 0.2764 0.1791 0.3971 0.034 Uiso 1 1 calc R . . . .
C22 C 0.26496(7) 0.0372(3) 0.5643(3) 0.0322(7) Uani 1 1 d . . . . .
H22A H 0.2474 -0.0085 0.5104 0.039 Uiso 1 1 calc R . . . .
H22B H 0.2559 0.1105 0.6298 0.039 Uiso 1 1 calc R . . . .
O101 O 0.40724(6) 0.7274(2) 0.8885(3) 0.0454(6) Uani 1 1 d . . . . .
H10A H 0.4221(10) 0.711(4) 0.808(5) 0.068 Uiso 1 1 d R . . . .
H10B H 0.4213(10) 0.770(4) 0.955(5) 0.068 Uiso 1 1 d R . . . .

loop_
_atom_site_aniso_label
_atom_site_aniso_U_11
_atom_site_aniso_U_22
_atom_site_aniso_U_33
_atom_site_aniso_U_23
_atom_site_aniso_U_13
_atom_site_aniso_U_12
Cl1 0.0430(4) 0.0315(3) 0.0419(4) -0.0012(3) -0.0088(3) -0.0077(3)
N1 0.0247(12) 0.0209(10) 0.0210(10) -0.0002(9) 0.0018(9) -0.0001(9)
C2 0.0279(14) 0.0268(13) 0.0276(14) 0.0008(11) 0.0007(12) 0.0038(11)
C3 0.0287(15) 0.0358(15) 0.0300(15) 0.0055(12) -0.0035(12) 0.0036(12)
C4 0.0293(15) 0.0338(15) 0.0301(14) -0.0008(12) -0.0018(13) -0.0067(12)
C5 0.0327(16) 0.0228(13) 0.0314(14) -0.0017(11) -0.0011(12) -0.0041(11)
C6 0.0278(15) 0.0225(13) 0.0269(13) -0.0010(11) -0.0008(11) -0.0002(11)
C7 0.0261(13) 0.0222(12) 0.0178(11) -0.0010(10) 0.0004(12) 0.0010(10)
C8 0.0292(14) 0.0224(12) 0.0203(12) 0.0010(10) -0.0020(11) 0.0015(10)
C9 0.0338(15) 0.0183(12) 0.0217(12) 0.0016(10) 0.0009(11) 0.0007(11)
C10 0.0266(14) 0.0206(12) 0.0176(11) -0.0004(10) 0.0025(10) 0.0014(10)
C11 0.0259(14) 0.0210(12) 0.0201(12) 0.0029(10) -0.0010(11) -0.0002(10)
C12 0.0288(14) 0.0176(12) 0.0222(12) 0.0020(10) 0.0039(11) -0.0009(10)
C13 0.0236(13) 0.0181(11) 0.0217(12) 0.0009(10) 0.0010(11) -0.0008(9)
C14 0.0273(14) 0.0232(13) 0.0273(13) 0.0027(11) 0.0046(12) -0.0017(11)
C15 0.0269(14) 0.0258(13) 0.0233(13) -0.0026(11) -0.0026(11) -0.0007(11)
C16 0.0262(14) 0.0197(12) 0.0278(13) 0.0012(11) -0.0026(11) 0.0004(11)
C17 0.0273(15) 0.0248(13) 0.0343(15) 0.0036(11) 0.0035(12) -0.0039(11)
C18 0.0336(16) 0.0228(13) 0.0371(15) 0.0000(12) -0.0021(13) -0.0042(12)
C19 0.0295(15) 0.0236(12) 0.0284(14) -0.0058(11) -0.0016(12) -0.0005(11)
C20 0.0285(15) 0.0321(14) 0.0293(14) -0.0011(12) -0.0065(12) -0.0064(11)
C21 0.0271(15) 0.0254(13) 0.0321(14) 0.0033(12) -0.0041(12) -0.0007(11)
C22 0.0249(15) 0.0286(14) 0.0432(16) -0.0009(13) 0.0010(13) 0.0000(12)
O101 0.0456(14) 0.0340(12) 0.0566(15) 0.0085(11) -0.0038(12) -0.0003(10)

loop_
_atom_type_symbol
_atom_type_description
_atom_type_scat_dispersion_real
_atom_type_scat_dispersion_imag
_atom_type_scat_source
C C 0.0181 0.0091 'International Tables Vol C Tables 4.2.6.8 and 6.1.1.4'
H H 0.0000 0.0000 'International Tables Vol C Tables 4.2.6.8 and 6.1.1.4'
Cl Cl 0.3639 0.7018 'International Tables Vol C Tables 4.2.6.8 and 6.1.1.4'
N N 0.0311 0.0180 'International Tables Vol C Tables 4.2.6.8 and 6.1.1.4'
O O 0.0492 0.0322 'International Tables Vol C Tables 4.2.6.8 and 6.1.1.4'

loop_
_exptl_crystal_face_index_h
_exptl_crystal_face_index_k
_exptl_crystal_face_index_l
_exptl_crystal_face_perp_dist
4 -6 0 0.0035
-4 6 0 0.0115
-2 0 6 0.0380
-27 0 0 0.0043
27 0 0 0.0013
-4 4 4 0.0299
3 -1 -6 0.0348

loop_
_geom_angle_atom_site_label_1
_geom_angle_atom_site_label_2
_geom_angle_atom_site_label_3
_geom_angle
_geom_angle_site_symmetry_1
_geom_angle_site_symmetry_3
_geom_angle_publ_flag
C2 N1 C7 120.3(2) . . ?
C6 N1 C2 120.5(2) . . ?
C6 N1 C7 119.1(2) . . ?
N1 C2 H2 119.8 . . ?
N1 C2 C3 120.3(2) . . ?
C3 C2 H2 119.8 . . ?
C2 C3 H3 120.1 . . ?
C2 C3 C4 119.8(3) . . ?
C4 C3 H3 120.1 . . ?
C3 C4 H4 120.2 . . ?
C5 C4 C3 119.5(3) . . ?
C5 C4 H4 120.2 . . ?
C4 C5 H5 120.4 . . ?
C6 C5 C4 119.2(2) . . ?
C6 C5 H5 120.4 . . ?
N1 C6 C5 120.7(3) . . ?
N1 C6 H6 119.7 . . ?
C5 C6 H6 119.7 . . ?
C8 C7 N1 119.3(2) . . ?
C12 C7 N1 119.7(2) . . ?
C12 C7 C8 121.0(2) . . ?
C7 C8 H8 120.5 . . ?
C9 C8 C7 119.1(2) . . ?
C9 C8 H8 120.5 . . ?
C8 C9 H9 119.0 . . ?
C8 C9 C10 121.9(2) . . ?
C10 C9 H9 119.0 . . ?
C9 C10 C13 119.7(2) . . ?
C11 C10 C9 117.2(2) . . ?
C11 C10 C13 123.1(2) . . ?
C10 C11 H11 119.2 . . ?
C12 C11 C10 121.7(2) . . ?
C12 C11 H11 119.2 . . ?
C7 C12 C11 119.1(2) . . ?
C7 C12 H12 120.5 . . ?
C11 C12 H12 120.5 . . ?
C10 C13 C14 110.9(2) . . ?
C10 C13 C15 108.2(2) . . ?
C10 C13 C16 112.9(2) . . ?
C14 C13 C15 108.4(2) . . ?
C16 C13 C14 108.2(2) . . ?
C16 C13 C15 108.2(2) . . ?
C13 C14 H14A 109.5 . . ?
C13 C14 H14B 109.5 . . ?
H14A C14 H14B 108.1 . . ?
C17 C14 C13 110.6(2) . . ?
C17 C14 H14A 109.5 . . ?
C17 C14 H14B 109.5 . . ?
C13 C15 H15A 109.4 . . ?
C13 C15 H15B 109.4 . . ?
H15A C15 H15B 108.0 . . ?
C19 C15 C13 111.0(2) . . ?
C19 C15 H15A 109.4 . . ?
C19 C15 H15B 109.4 . . ?
C13 C16 H16A 109.6 . . ?
C13 C16 H16B 109.6 . . ?
H16A C16 H16B 108.1 . . ?
C21 C16 C13 110.4(2) . . ?
C21 C16 H16A 109.6 . . ?
C21 C16 H16B 109.6 . . ?
C14 C17 H17 109.4 . . ?
C14 C17 C22 109.2(2) . . ?
C18 C17 C14 109.8(2) . . ?
C18 C17 H17 109.4 . . ?
C18 C17 C22 109.5(2) . . ?
C22 C17 H17 109.4 . . ?
C17 C18 H18A 109.7 . . ?
C17 C18 H18B 109.7 . . ?
C17 C18 C19 109.6(2) . . ?
H18A C18 H18B 108.2 . . ?
C19 C18 H18A 109.7 . . ?
C19 C18 H18B 109.7 . . ?
C15 C19 C18 109.3(2) . . ?
C15 C19 H19 109.6 . . ?
C15 C19 C20 109.2(2) . . ?
C18 C19 H19 109.6 . . ?
C18 C19 C20 109.5(2) . . ?
C20 C19 H19 109.6 . . ?
C19 C20 H20A 109.8 . . ?
C19 C20 H20B 109.8 . . ?
H20A C20 H20B 108.2 . . ?
C21 C20 C19 109.5(2) . . ?
C21 C20 H20A 109.8 . . ?
C21 C20 H20B 109.8 . . ?
C16 C21 H21 109.4 . . ?
C20 C21 C16 109.3(2) . . ?
C20 C21 H21 109.4 . . ?
C22 C21 C16 109.9(2) . . ?
C22 C21 C20 109.5(2) . . ?
C22 C21 H21 109.4 . . ?
C17 C22 H22A 109.8 . . ?
C17 C22 H22B 109.8 . . ?
C21 C22 C17 109.2(2) . . ?
C21 C22 H22A 109.8 . . ?
C21 C22 H22B 109.8 . . ?
H22A C22 H22B 108.3 . . ?
H10A O101 H10B 99(3) . . ?

loop_
_geom_bond_atom_site_label_1
_geom_bond_atom_site_label_2
_geom_bond_distance
_geom_bond_site_symmetry_2
_geom_bond_publ_flag
N1 C2 1.356(3) . ?
N1 C6 1.354(3) . ?
N1 C7 1.456(3) . ?
C2 H2 0.9500 . ?
C2 C3 1.369(4) . ?
C3 H3 0.9500 . ?
C3 C4 1.384(4) . ?
C4 H4 0.9500 . ?
C4 C5 1.381(4) . ?
C5 H5 0.9500 . ?
C5 C6 1.377(4) . ?
C6 H6 0.9500 . ?
C7 C8 1.390(3) . ?
C7 C12 1.381(3) . ?
C8 H8 0.9500 . ?
C8 C9 1.381(4) . ?
C9 H9 0.9500 . ?
C9 C10 1.404(4) . ?
C10 C11 1.397(3) . ?
C10 C13 1.528(4) . ?
C11 H11 0.9500 . ?
C11 C12 1.395(4) . ?
C12 H12 0.9500 . ?
C13 C14 1.545(3) . ?
C13 C15 1.546(3) . ?
C13 C16 1.540(3) . ?
C14 H14A 0.9900 . ?
C14 H14B 0.9900 . ?
C14 C17 1.532(4) . ?
C15 H15A 0.9900 . ?
C15 H15B 0.9900 . ?
C15 C19 1.527(4) . ?
C16 H16A 0.9900 . ?
C16 H16B 0.9900 . ?
C16 C21 1.538(4) . ?
C17 H17 1.0000 . ?
C17 C18 1.530(4) . ?
C17 C22 1.537(4) . ?
C18 H18A 0.9900 . ?
C18 H18B 0.9900 . ?
C18 C19 1.530(4) . ?
C19 H19 1.0000 . ?
C19 C20 1.536(4) . ?
C20 H20A 0.9900 . ?
C20 H20B 0.9900 . ?
C20 C21 1.531(4) . ?
C21 H21 1.0000 . ?
C21 C22 1.530(4) . ?
C22 H22A 0.9900 . ?
C22 H22B 0.9900 . ?
O101 H10A 0.98(4) . ?
O101 H10B 0.94(4) . ?

loop_
_exptl_oxdiff_crystal_face_indexfrac_h
_exptl_oxdiff_crystal_face_indexfrac_k
_exptl_oxdiff_crystal_face_indexfrac_l
_exptl_oxdiff_crystal_face_x
_exptl_oxdiff_crystal_face_y
_exptl_oxdiff_crystal_face_z
4.1195 -6.0320 0.3451 0.5808 -0.0170 -0.8139
-4.1195 6.0320 -0.3451 -0.5808 0.0170 0.8139
-2.3815 0.3709 5.9025 0.8051 -0.0184 0.5929
-27.4324 0.0076 0.1357 -0.0241 -0.9820 0.1872
27.4324 -0.0076 -0.1357 0.0241 0.9820 -0.1872
-3.9606 3.9947 4.0030 0.2165 0.0077 0.9250
2.9654 -0.9972 -6.0013 -0.7637 0.0210 -0.6904
